data_4511694
loop_
_publ_author_name
'Pfeiffer, Constance R.'
'Fowler, Drew A.'
'Atwood, Jerry L.'

_publ_section_title
;
 Endo vs Exo Bowl: Complexation of Xanthone by Pyrogallol[4]arenes
;
_journal_issue 8
_journal_name_full 'Crystal Growth &amp; Design'
_journal_page_first 4205
_journal_paper_doi 10.1021/cg500794w
_journal_volume 14
_journal_year 2014
_chemical_formula_moiety 'C40 H48 O12, C6.5 H4 O1.5, 3(C3 H8 O1), C6.57 H7.3 O0.85'
_chemical_formula_sum 'C62.07 H83.3 O17.35'
_chemical_formula_weight 1107.11
_chemical_name_common 'C-propylpyrogallol[4]arene with xanthone'
_space_group_IT_number 2
_symmetry_cell_setting triclinic
_symmetry_Int_Tables_number 2
_symmetry_space_group_name_Hall '-P 1'
_symmetry_space_group_name_H-M 'P -1'
_atom_sites_solution_hydrogens geom
_atom_sites_solution_primary direct
_atom_sites_solution_secondary difmap
_audit_creation_method SHELXL-97
_cell_angle_alpha 75.896(2)
_cell_angle_beta 73.037(2)
_cell_angle_gamma 87.394(2)
_cell_formula_units_Z 2
_cell_length_a 12.7989(19)
_cell_length_b 15.169(2)
_cell_length_c 16.067(2)
_cell_measurement_reflns_used 9632
_cell_measurement_temperature 100(2)
_cell_measurement_theta_max 24.7
_cell_measurement_theta_min 2.17
_cell_volume 2892.6(7)
_computing_cell_refinement 'APEX2 (Bruker AXS, 2008)'
_computing_data_collection 'APEX2 (Bruker AXS, 2008)'
_computing_data_reduction 'APEX2 (Bruker AXS, 2008)'
_computing_molecular_graphics 'X-SEED, Barbour, 2001'
_computing_publication_material 'CIFTAB (Sheldrick, 2013)'
_computing_structure_refinement 'SHELXL-1997 (Sheldrick, 1997)'
_computing_structure_solution 'SHELXS-1997 (Sheldrick, 1997)'
_diffrn_ambient_temperature 100(2)
_diffrn_measured_fraction_theta_full 0.993
_diffrn_measured_fraction_theta_max 0.993
_diffrn_measurement_device_type 'Bruker APEXII CCD area detector'
_diffrn_measurement_method 'omega scans'
_diffrn_radiation_monochromator graphite
_diffrn_radiation_type MoK\a
_diffrn_radiation_wavelength 0.71073
_diffrn_reflns_av_R_equivalents 0.0275
_diffrn_reflns_av_sigmaI/netI 0.0335
_diffrn_reflns_limit_h_max 15
_diffrn_reflns_limit_h_min -15
_diffrn_reflns_limit_k_max 17
_diffrn_reflns_limit_k_min -17
_diffrn_reflns_limit_l_max 18
_diffrn_reflns_limit_l_min -18
_diffrn_reflns_number 27453
_diffrn_reflns_theta_full 24.75
_diffrn_reflns_theta_max 24.75
_diffrn_reflns_theta_min 1.37
_diffrn_source 'fine-focus sealed tube'
_diffrn_standards_decay_% 0.0
_exptl_absorpt_coefficient_mu 0.092
_exptl_absorpt_correction_T_max 0.99
_exptl_absorpt_correction_T_min 0.98
_exptl_absorpt_correction_type multi-scan
_exptl_absorpt_process_details
;
 Data were corrected for decay and absorption using the program SADABS 
 (Sheldrick, G. M. (2003). SADABS. Version 2.10. University of
 G\"ottingen, Germany).
;
_exptl_crystal_colour colourless
_exptl_crystal_density_diffrn 1.271
_exptl_crystal_density_method 'not measured'
_exptl_crystal_description prism
_exptl_crystal_F_000 1189
_exptl_crystal_size_max 0.25
_exptl_crystal_size_mid 0.20
_exptl_crystal_size_min 0.15
_refine_diff_density_max 1.176
_refine_diff_density_min -0.835
_refine_diff_density_rms 0.104
_refine_ls_extinction_method none
_refine_ls_goodness_of_fit_ref 1.038
_refine_ls_hydrogen_treatment constr
_refine_ls_matrix_type full
_refine_ls_number_parameters 856
_refine_ls_number_reflns 9830
_refine_ls_number_restraints 65
_refine_ls_restrained_S_all 1.052
_refine_ls_R_factor_all 0.1111
_refine_ls_R_factor_gt 0.0968
_refine_ls_shift/su_max 0.002
_refine_ls_shift/su_mean 0.000
_refine_ls_structure_factor_coef Fsqd
_refine_ls_weighting_details 'calc w=1/[\s^2^(Fo^2^)+(0.1570P)^2^+7.4599P] where P=(Fo^2^+2Fc^2^)/3'
_refine_ls_weighting_scheme calc
_refine_ls_wR_factor_gt 0.2671
_refine_ls_wR_factor_ref 0.2823
_reflns_number_gt 8006
_reflns_number_total 9830
_reflns_threshold_expression >2sigma(I)
_cod_data_source_file cg500794w_si_001.cif
_cod_data_source_block 2cp44
_cod_depositor_comments 'Adding full bibliography for 4511688--4511695.cif.'
_cod_original_cell_volume 2892.7(7)
_cod_original_formula_sum 'C62.07 H83.30 O17.35'
_cod_database_code 4511694

loop_
_symmetry_equiv_pos_as_xyz
'x, y, z'
'-x, -y, -z'

loop_
_atom_site_label
_atom_site_type_symbol
_atom_site_fract_x
_atom_site_fract_y
_atom_site_fract_z
_atom_site_U_iso_or_equiv
_atom_site_adp_type
_atom_site_occupancy
_atom_site_symmetry_multiplicity
_atom_site_calc_flag
_atom_site_refinement_flags
_atom_site_disorder_assembly
_atom_site_disorder_group
O7 O 0.61545(19) 0.57648(18) 0.40371(17) 0.0246(6) Uani 1 1 d . . .
H7 H 0.5686 0.5386 0.4054 0.029 Uiso 1 1 calc R . .
O12 O 1.0934(2) 0.08971(17) 0.40999(18) 0.0288(6) Uani 1 1 d . . .
H12 H 1.0928 0.0853 0.4633 0.035 Uiso 1 1 calc R . .
O6 O 0.4709(2) 0.44707(16) 0.41513(16) 0.0248(6) Uani 1 1 d . . .
H6 H 0.4369 0.4239 0.4689 0.030 Uiso 1 1 calc R . .
O9 O 0.9884(2) 0.5505(2) 0.3985(2) 0.0353(7) Uani 1 1 d . . .
H9 H 0.9750 0.5975 0.4183 0.042 Uiso 1 1 d . . .
O1 O 0.9528(2) -0.03217(17) 0.40035(17) 0.0270(6) Uani 1 1 d . . .
H1 H 1.0052 0.0023 0.3947 0.032 Uiso 1 1 calc R . .
O3 O 0.5853(2) -0.00037(18) 0.3966(2) 0.0363(7) Uani 1 1 d . . .
H3 H 0.5837 -0.0486 0.4360 0.044 Uiso 1 1 calc R . .
O5 O 0.3793(3) 0.27597(19) 0.4882(2) 0.0470(9) Uani 1 1 d D . .
O4 O 0.4535(3) 0.13738(18) 0.4100(2) 0.0434(9) Uani 1 1 d . . .
H4 H 0.5009 0.0974 0.4041 0.052 Uiso 1 1 calc R . .
O11 O 1.1283(3) 0.22386(18) 0.4878(2) 0.0411(8) Uani 1 1 d . . .
H11 H 1.1818 0.2567 0.4833 0.049 Uiso 1 1 calc R . .
C12 C 0.6331(3) 0.3244(2) 0.2541(2) 0.0152(7) Uani 1 1 d . . .
H12A H 0.6915 0.3355 0.2001 0.018 Uiso 1 1 calc R . .
O10 O 1.1051(3) 0.40110(18) 0.4134(2) 0.0447(9) Uani 1 1 d . . .
H10 H 1.0607 0.4432 0.4085 0.054 Uiso 1 1 calc R . .
C7 C 0.6316(3) 0.1582(2) 0.2468(2) 0.0172(7) Uani 1 1 d . . .
H7A H 0.5692 0.1138 0.2636 0.021 Uiso 1 1 calc R . .
C26 C 1.0422(3) 0.2935(2) 0.2521(2) 0.0173(7) Uani 1 1 d . . .
H26 H 1.0222 0.3096 0.1980 0.021 Uiso 1 1 calc R . .
C19 C 0.8434(3) 0.4780(2) 0.2601(2) 0.0174(7) Uani 1 1 d . . .
H19 H 0.8568 0.4467 0.2136 0.021 Uiso 1 1 calc R . .
C20 C 0.7384(3) 0.5066(2) 0.2932(2) 0.0156(7) Uani 1 1 d . . .
O2 O 0.7414(2) -0.0886(2) 0.4644(2) 0.0462(9) Uani 1 1 d . . .
H2 H 0.7950 -0.1226 0.4649 0.055 Uiso 1 1 calc R . .
C2 C 0.7714(3) -0.0146(2) 0.3944(3) 0.0262(8) Uani 1 1 d . . .
C11 C 0.5967(3) 0.3970(2) 0.2934(2) 0.0164(7) Uani 1 1 d . . .
C24 C 1.0822(3) 0.1795(2) 0.3695(2) 0.0226(8) Uani 1 1 d . . .
C21 C 1.0453(3) 0.4632(2) 0.2506(2) 0.0180(7) Uani 1 1 d . . .
H21 H 1.0956 0.4981 0.2690 0.022 Uiso 1 1 calc R . .
C25 C 1.0531(3) 0.2016(2) 0.2898(2) 0.0171(7) Uani 1 1 d . . .
C9 C 0.4642(3) 0.2927(3) 0.4096(2) 0.0287(9) Uani 1 1 d . . .
C6 C 0.9103(3) 0.0934(2) 0.2882(2) 0.0163(7) Uani 1 1 d . . .
O8 O 0.7835(2) 0.6067(3) 0.4660(2) 0.0501(10) Uani 1 1 d . . .
H8 H 0.7387 0.6481 0.4596 0.060 Uiso 1 1 calc R . .
C5 C 0.8287(3) 0.1380(2) 0.2544(2) 0.0163(7) Uani 1 1 d . . .
H5A H 0.8484 0.1911 0.2069 0.020 Uiso 1 1 calc R . .
C23 C 1.1005(3) 0.2463(3) 0.4087(3) 0.0308(9) Uani 1 1 d . . .
C10 C 0.5113(3) 0.3792(2) 0.3724(2) 0.0194(7) Uani 1 1 d . . .
C4 C 0.7195(3) 0.1088(2) 0.2868(2) 0.0172(7) Uani 1 1 d . . .
C14 C 0.6469(3) 0.4925(2) 0.2538(2) 0.0174(7) Uani 1 1 d . . .
H14 H 0.5880 0.5351 0.2733 0.021 Uiso 1 1 calc R . .
C28 C 1.0297(3) 0.1263(2) 0.2488(2) 0.0185(7) Uani 1 1 d . . .
H28 H 1.0745 0.0736 0.2675 0.022 Uiso 1 1 calc R . .
C18 C 0.9301(3) 0.4925(2) 0.2913(2) 0.0193(7) Uani 1 1 d . . .
C1 C 0.8792(3) 0.0166(2) 0.3598(2) 0.0190(7) Uani 1 1 d . . .
C13 C 0.5884(3) 0.2365(2) 0.2898(2) 0.0165(7) Uani 1 1 d . . .
C27 C 1.0595(3) 0.3629(2) 0.2906(2) 0.0190(7) Uani 1 1 d . . .
C32 C 0.6843(3) 0.5194(2) 0.1510(2) 0.0202(7) Uani 1 1 d . . .
H32A H 0.7527 0.4882 0.1289 0.024 Uiso 1 1 calc R . .
H32B H 0.6280 0.4991 0.1280 0.024 Uiso 1 1 calc R . .
C16 C 0.8035(3) 0.5654(3) 0.3971(3) 0.0291(9) Uani 1 1 d . . .
C15 C 0.7190(3) 0.5491(2) 0.3639(2) 0.0205(7) Uani 1 1 d . . .
C17 C 0.9076(3) 0.5360(3) 0.3614(3) 0.0278(8) Uani 1 1 d . . .
C8 C 0.5025(3) 0.2221(2) 0.3690(3) 0.0266(8) Uani 1 1 d . . .
C3 C 0.6922(3) 0.0323(2) 0.3577(3) 0.0261(8) Uani 1 1 d . . .
C35 C 1.0797(3) 0.4890(2) 0.1477(2) 0.0199(7) Uani 1 1 d . . .
H35A H 1.1554 0.4695 0.1249 0.024 Uiso 1 1 calc R . .
H35B H 1.0315 0.4559 0.1266 0.024 Uiso 1 1 calc R . .
C33 C 0.7036(3) 0.6220(3) 0.1151(3) 0.0306(9) Uani 1 1 d . . .
H33A H 0.6328 0.6525 0.1294 0.037 Uiso 1 1 calc R . .
H33B H 0.7508 0.6435 0.1456 0.037 Uiso 1 1 calc R . .
C38 C 1.0663(3) 0.1523(2) 0.1462(2) 0.0228(8) Uani 1 1 d . . .
H38A H 1.0192 0.2009 0.1250 0.027 Uiso 1 1 calc R . .
H38B H 1.1422 0.1773 0.1251 0.027 Uiso 1 1 calc R . .
C29 C 0.6710(3) 0.1864(2) 0.1438(2) 0.0205(7) Uani 1 1 d . . .
H29A H 0.6131 0.2212 0.1217 0.025 Uiso 1 1 calc R . .
H29B H 0.7363 0.2272 0.1246 0.025 Uiso 1 1 calc R . .
C22 C 1.0878(3) 0.3377(3) 0.3701(3) 0.0288(9) Uani 1 1 d . . .
C36 C 1.0740(3) 0.5909(2) 0.1087(2) 0.0261(8) Uani 1 1 d . . .
H36A H 0.9984 0.6107 0.1315 0.031 Uiso 1 1 calc R . .
H36B H 1.1226 0.6241 0.1293 0.031 Uiso 1 1 calc R . .
C30 C 0.6992(3) 0.1061(3) 0.1010(3) 0.0301(9) Uani 1 1 d . . .
H30A H 0.6326 0.0678 0.1157 0.036 Uiso 1 1 calc R . .
H30B H 0.7532 0.0686 0.1262 0.036 Uiso 1 1 calc R . .
C37 C 1.1076(4) 0.6155(3) 0.0068(3) 0.0358(10) Uani 1 1 d . . .
H37A H 1.1845 0.6011 -0.0162 0.054 Uiso 1 1 calc R . .
H37B H 1.0979 0.6806 -0.0151 0.054 Uiso 1 1 calc R . .
H37C H 1.0621 0.5805 -0.0140 0.054 Uiso 1 1 calc R . .
C39 C 1.0616(4) 0.0729(3) 0.1043(3) 0.0347(9) Uani 1 1 d . . .
H39A H 1.1077 0.0237 0.1260 0.042 Uiso 1 1 calc R . .
H39B H 0.9855 0.0486 0.1240 0.042 Uiso 1 1 calc R . .
C31 C 0.7461(5) 0.1371(3) -0.0006(3) 0.0472(12) Uani 1 1 d . . .
H31A H 0.6958 0.1788 -0.0251 0.071 Uiso 1 1 calc R . .
H31B H 0.7557 0.0841 -0.0265 0.071 Uiso 1 1 calc R . .
H31C H 0.8169 0.1683 -0.0153 0.071 Uiso 1 1 calc R . .
C34 C 0.7568(4) 0.6486(3) 0.0149(3) 0.0413(10) Uani 1 1 d . . .
H34A H 0.8303 0.6241 0.0010 0.062 Uiso 1 1 calc R . .
H34B H 0.7617 0.7150 -0.0058 0.062 Uiso 1 1 calc R . .
H34C H 0.7129 0.6239 -0.0154 0.062 Uiso 1 1 calc R . .
C40 C 1.1004(4) 0.1005(4) 0.0027(3) 0.0474(12) Uani 1 1 d . . .
H40A H 1.0528 0.1471 -0.0192 0.071 Uiso 1 1 calc R . .
H40B H 1.0980 0.0473 -0.0212 0.071 Uiso 1 1 calc R . .
H40C H 1.1755 0.1250 -0.0171 0.071 Uiso 1 1 calc R . .
O1D O 0.0286(7) 0.7279(6) 0.3844(6) 0.0245(15) Uiso 0.70 1 d P A 1
H1D H -0.0237 0.7528 0.4148 0.029 Uiso 0.70 1 calc PR A 1
C2D C 0.0773(6) 0.7896(5) 0.3009(4) 0.0416(15) Uani 0.70 1 d P A 1
C3D C -0.0028(9) 0.8056(6) 0.2458(6) 0.071(3) Uani 0.70 1 d P A 1
H3D1 H -0.0668 0.8362 0.2756 0.106 Uiso 0.70 1 calc PR A 1
H3D2 H -0.0258 0.7472 0.2401 0.106 Uiso 0.70 1 calc PR A 1
H3D3 H 0.0325 0.8439 0.1861 0.106 Uiso 0.70 1 calc PR A 1
C1D C 0.1829(5) 0.7399(6) 0.2555(4) 0.053(2) Uani 0.70 1 d P A 1
H1D1 H 0.2328 0.7305 0.2928 0.080 Uiso 0.70 1 calc PR A 1
H1D2 H 0.2196 0.7775 0.1959 0.080 Uiso 0.70 1 calc PR A 1
H1D3 H 0.1613 0.6809 0.2499 0.080 Uiso 0.70 1 calc PR A 1
C4B C 0.5055(5) 0.4015(4) 0.0173(5) 0.0836(19) Uani 0.50 1 d P B 1
C5B C 0.4510(5) 0.4448(5) 0.0818(6) 0.076(2) Uani 1 1 d D . .
C3B C 0.5572(6) 0.4611(5) -0.0709(6) 0.085(2) Uani 1 1 d D . .
C6B C 0.3994(6) 0.3921(6) 0.1708(6) 0.092(3) Uani 1 1 d . B .
H6B H 0.4015 0.3277 0.1835 0.111 Uiso 1 1 calc R . .
C7B C 0.3462(7) 0.4346(9) 0.2387(7) 0.107(3) Uani 1 1 d . . .
H7B H 0.3110 0.3986 0.2969 0.129 Uiso 1 1 calc R B .
C2B C 0.6100(9) 0.4188(7) -0.1376(11) 0.117(4) Uani 1 1 d . B .
H2B H 0.6149 0.3545 -0.1256 0.140 Uiso 1 1 calc R . .
O1B O 0.5117(8) 0.3191(5) 0.0173(7) 0.086(3) Uani 0.50 1 d PD B 1
C1B C 0.6561(9) 0.4730(10) -0.2229(11) 0.131(4) Uani 1 1 d . . .
H1B H 0.6896 0.4453 -0.2709 0.157 Uiso 1 1 calc R B .
O4B O 0.5055(5) 0.4015(4) 0.0173(5) 0.0836(19) Uani 0.50 1 d P B 2
O2C O 0.4679(13) -0.0710(10) 0.0777(9) 0.062(5) Uani 0.357(4) 1 d PD C -1
C3F C 0.7916(17) 0.2062(18) 0.4623(15) 0.211(19) Uani 0.60 1 d PD D 1
H3F1 H 0.8301 0.1518 0.4831 0.316 Uiso 0.60 1 calc PR D 1
H3F2 H 0.8436 0.2497 0.4146 0.316 Uiso 0.60 1 calc PR D 1
H3F3 H 0.7346 0.1892 0.4391 0.316 Uiso 0.60 1 calc PR D 1
C4C C 0.3428(10) 0.1359(8) 0.2111(9) 0.139(4) Uiso 0.357(4) 1 d PD C -1
H4C H 0.3231 0.1813 0.2442 0.167 Uiso 0.357(4) 1 calc PR C -1
C3C C 0.3298(16) 0.0424(12) 0.2489(9) 0.083(8) Uani 0.357(4) 1 d PD C -1
H3C H 0.2951 0.0240 0.3116 0.099 Uiso 0.357(4) 1 calc PR C -1
C2C C 0.3619(19) -0.0255(13) 0.2049(11) 0.077(6) Uiso 0.357(4) 1 d PD C -1
H2C H 0.3426 -0.0873 0.2346 0.093 Uiso 0.357(4) 1 calc PR C -1
C6C C 0.4380(14) 0.0886(10) 0.0672(10) 0.056(5) Uani 0.357(4) 1 d PD C -1
C5C C 0.3918(14) 0.1552(9) 0.1116(12) 0.061(5) Uani 0.357(4) 1 d PD C -1
H5C H 0.3913 0.2158 0.0772 0.073 Uiso 0.357(4) 1 calc PR C -1
O1C O 0.5202(11) 0.1906(7) -0.0714(10) 0.081(4) Uani 0.357(4) 1 d P C -1
C7C C 0.5026(12) 0.1097(9) -0.0237(10) 0.057(4) Uani 0.357(4) 1 d PD C -1
C13C C 0.5283(11) -0.0522(9) -0.0105(9) 0.061(5) Uani 0.357(4) 1 d PD C -1
O1F O 0.6832(10) 0.1769(5) 0.6073(5) 0.114(4) Uani 0.60 1 d PD D 1
H1F H 0.6621 0.1354 0.5890 0.136 Uiso 0.60 1 calc PR D 1
C2F C 0.7453(15) 0.2449(9) 0.5318(8) 0.120(6) Uani 0.60 1 d PD D 1
H2F H 0.8099 0.2554 0.5515 0.143 Uiso 0.60 1 calc PR D 1
C1F C 0.6921(11) 0.3327(8) 0.5280(9) 0.105(5) Uani 0.60 1 d PD D 1
H1F1 H 0.6836 0.3506 0.5843 0.157 Uiso 0.60 1 calc PR D 1
H1F2 H 0.6201 0.3276 0.5195 0.157 Uiso 0.60 1 calc PR D 1
H1F3 H 0.7371 0.3787 0.4779 0.157 Uiso 0.60 1 calc PR D 1
C1C C 0.4241(13) -0.0009(10) 0.1146(9) 0.061(5) Uani 0.357(4) 1 d PD C -1
C10C C 0.6551(15) -0.0235(13) -0.1825(13) 0.19(3) Uani 0.357(4) 1 d PD C -1
H10C H 0.7047 -0.0129 -0.2411 0.234 Uiso 0.357(4) 1 calc PR C -1
C9C C 0.6080(17) 0.0493(12) -0.1504(12) 0.087(8) Uani 0.357(4) 1 d PD C -1
H9C H 0.6155 0.1083 -0.1896 0.105 Uiso 0.357(4) 1 calc PR C -1
C11C C 0.6322(15) -0.1122(11) -0.1318(13) 0.078(8) Uani 0.357(4) 1 d PD C -1
H11C H 0.6597 -0.1621 -0.1569 0.093 Uiso 0.357(4) 1 calc PR C -1
C12C C 0.5682(19) -0.1264(11) -0.0435(14) 0.084(10) Uani 0.357(4) 1 d PD C -1
H12C H 0.5523 -0.1863 -0.0064 0.101 Uiso 0.357(4) 1 calc PR C -1
C8C C 0.5489(17) 0.0365(13) -0.0601(11) 0.065(8) Uani 0.357(4) 1 d PD C -1
O3C O 0.2749(15) 0.0038(12) 0.3200(11) 0.200 Uiso 0.643(4) 1 d PD C -2
H13 H 0.2881 0.0213 0.3618 0.240 Uiso 0.643(4) 1 calc PR C -2
C14C C 0.344(3) -0.0109(17) 0.1698(16) 0.200 Uiso 0.643(4) 1 d PD C -2
H14A H 0.3604 -0.0755 0.1838 0.300 Uiso 0.643(4) 1 calc PR C -2
H14B H 0.3894 0.0187 0.1097 0.300 Uiso 0.643(4) 1 calc PR C -2
H14C H 0.2664 -0.0045 0.1718 0.300 Uiso 0.643(4) 1 calc PR C -2
C15C C 0.366(2) 0.0330(14) 0.2371(16) 0.200 Uiso 0.643(4) 1 d PD C -2
H15C H 0.4397 0.0203 0.2460 0.240 Uiso 0.643(4) 1 calc PR C -2
C16C C 0.3428(10) 0.1359(8) 0.2111(9) 0.139(4) Uiso 0.643(4) 1 d PD C -2
H16A H 0.3528 0.1652 0.2564 0.209 Uiso 0.643(4) 1 calc PR C -2
H16B H 0.2675 0.1436 0.2079 0.209 Uiso 0.643(4) 1 calc PR C -2
H16C H 0.3935 0.1640 0.1526 0.209 Uiso 0.643(4) 1 calc PR C -2
C5D C 0.0678(17) 0.7455(15) 0.2787(13) 0.063(5) Uiso 0.30 1 d PD E 2
H5D H 0.0159 0.7210 0.2533 0.076 Uiso 0.30 1 calc PR E 2
O2D O 0.038(3) 0.717(2) 0.3759(15) 0.080(11) Uani 0.30 1 d PD E 2
H2D H 0.0277 0.6606 0.3925 0.095 Uiso 0.30 1 calc PR E 2
C6D C 0.072(3) 0.8456(16) 0.258(2) 0.103(9) Uiso 0.30 1 d PD E 2
H6D1 H -0.0019 0.8680 0.2779 0.154 Uiso 0.30 1 calc PR E 2
H6D2 H 0.1019 0.8696 0.1929 0.154 Uiso 0.30 1 calc PR E 2
H6D3 H 0.1187 0.8659 0.2885 0.154 Uiso 0.30 1 calc PR E 2
O2F O 0.6562(13) 0.2022(11) 0.4890(11) 0.106(4) Uiso 0.40 1 d P F 2
H2F1 H 0.6428 0.1461 0.5088 0.127 Uiso 0.40 1 calc PR F 2
C6F C 0.7880(15) 0.1378(12) 0.5461(12) 0.072(4) Uiso 0.40 1 d P F 2
H6F1 H 0.7782 0.0782 0.5353 0.107 Uiso 0.40 1 calc PR F 2
H6F2 H 0.7395 0.1411 0.6050 0.107 Uiso 0.40 1 calc PR F 2
H6F3 H 0.8640 0.1462 0.5445 0.107 Uiso 0.40 1 calc PR F 2
C4F C 0.7865(17) 0.3027(14) 0.4765(15) 0.089(5) Uiso 0.40 1 d P F 2
H4F1 H 0.7739 0.3503 0.4272 0.133 Uiso 0.40 1 calc PR F 2
H4F2 H 0.8638 0.3040 0.4742 0.133 Uiso 0.40 1 calc PR F 2
H4F3 H 0.7415 0.3134 0.5338 0.133 Uiso 0.40 1 calc PR F 2
C5F C 0.7582(15) 0.2175(11) 0.4685(12) 0.050(4) Uiso 0.40 1 d P F 2
H5F H 0.7960 0.2083 0.4075 0.060 Uiso 0.40 1 calc PR F 2
O1E O 0.5247(8) -0.1463(7) 0.3631(7) 0.044(3) Uiso 0.40 1 d PD G 1
H1E H 0.4895 -0.1108 0.3329 0.053 Uiso 0.40 1 calc PR G 1
C5E C 0.5808(8) -0.1623(10) 0.2896(8) 0.087(5) Uani 0.60 1 d P H 2
H5E H 0.5554 -0.1017 0.2625 0.105 Uiso 0.60 1 calc PR H 2
C1E C 0.716(2) -0.152(5) 0.306(4) 0.66(11) Uiso 0.40 1 d PD G 1
H1E1 H 0.7125 -0.1704 0.3693 0.991 Uiso 0.40 1 calc PR G 1
H1E2 H 0.7037 -0.0863 0.2894 0.991 Uiso 0.40 1 calc PR G 1
H1E3 H 0.7876 -0.1653 0.2692 0.991 Uiso 0.40 1 calc PR G 1
C3E C 0.5992(17) -0.1499(14) 0.2094(11) 0.089(5) Uiso 0.40 1 d PD G 1
H3E1 H 0.5252 -0.1670 0.2118 0.133 Uiso 0.40 1 calc PR G 1
H3E2 H 0.6514 -0.1616 0.1553 0.133 Uiso 0.40 1 calc PR G 1
H3E3 H 0.6024 -0.0850 0.2079 0.133 Uiso 0.40 1 calc PR G 1
C2E C 0.6269(15) -0.2038(12) 0.2892(10) 0.068(4) Uiso 0.40 1 d PD G 1
H2E H 0.6269 -0.2717 0.3018 0.082 Uiso 0.40 1 calc PR G 1
C4E C 0.7095(12) -0.1642(9) 0.2560(8) 0.106(5) Uani 0.60 1 d PU H 2
H4E1 H 0.7405 -0.1058 0.2549 0.159 Uiso 0.60 1 calc PR H 2
H4E2 H 0.7325 -0.1746 0.1955 0.159 Uiso 0.60 1 calc PR H 2
H4E3 H 0.7355 -0.2133 0.2968 0.159 Uiso 0.60 1 calc PR H 2
C6E C 0.5236(12) -0.2380(9) 0.2698(10) 0.107(6) Uani 0.60 1 d P H 2
H6E1 H 0.4461 -0.2244 0.2781 0.160 Uiso 0.60 1 calc PR H 2
H6E2 H 0.5302 -0.2961 0.3108 0.160 Uiso 0.60 1 calc PR H 2
H6E3 H 0.5578 -0.2420 0.2078 0.160 Uiso 0.60 1 calc PR H 2
O2E O 0.5598(7) -0.1727(5) 0.3752(4) 0.0542(19) Uani 0.60 1 d P H 2
H2E1 H 0.5956 -0.1336 0.3854 0.065 Uiso 0.60 1 calc PR H 2
H5 H 0.3487 0.2197 0.5071 0.33(10) Uiso 1 1 d RD . .
C4D C 0.183(5) 0.706(5) 0.254(5) 0.9(3) Uiso 0.30 1 d PD E 2
H4D1 H 0.1767 0.6396 0.2682 1.386 Uiso 0.30 1 calc PR E 2
H4D2 H 0.2267 0.7247 0.2876 1.386 Uiso 0.30 1 calc PR E 2
H4D3 H 0.2180 0.7290 0.1894 1.386 Uiso 0.30 1 calc PR E 2

loop_
_atom_site_aniso_label
_atom_site_aniso_U_11
_atom_site_aniso_U_22
_atom_site_aniso_U_33
_atom_site_aniso_U_23
_atom_site_aniso_U_13
_atom_site_aniso_U_12
O7 0.0131(12) 0.0380(15) 0.0261(13) -0.0160(11) -0.0041(10) 0.0007(10)
O12 0.0416(16) 0.0203(13) 0.0256(14) 0.0050(10) -0.0195(12) -0.0031(11)
O6 0.0319(14) 0.0208(13) 0.0182(12) -0.0078(10) 0.0007(11) -0.0008(10)
O9 0.0196(13) 0.0566(19) 0.0484(17) -0.0399(15) -0.0175(12) 0.0131(12)
O1 0.0186(13) 0.0259(14) 0.0295(14) 0.0088(11) -0.0090(11) -0.0019(10)
O3 0.0168(13) 0.0222(14) 0.0576(19) 0.0170(13) -0.0131(13) -0.0062(10)
O5 0.0508(19) 0.0182(14) 0.0432(18) -0.0069(12) 0.0307(15) -0.0070(13)
O4 0.0419(17) 0.0144(13) 0.0501(18) -0.0106(12) 0.0267(14) -0.0095(12)
O11 0.079(2) 0.0202(14) 0.0435(17) -0.0064(12) -0.0490(17) 0.0049(14)
C12 0.0153(16) 0.0194(16) 0.0112(15) -0.0030(13) -0.0046(12) -0.0002(13)
O10 0.081(2) 0.0158(14) 0.060(2) -0.0076(13) -0.0573(19) 0.0054(14)
C7 0.0186(16) 0.0158(16) 0.0176(16) -0.0034(13) -0.0060(13) -0.0008(13)
C26 0.0126(15) 0.0234(17) 0.0144(16) -0.0027(13) -0.0028(12) -0.0018(13)
C19 0.0224(17) 0.0137(16) 0.0148(16) -0.0022(12) -0.0043(13) -0.0014(13)
C20 0.0209(17) 0.0123(15) 0.0123(15) 0.0007(12) -0.0053(13) -0.0028(13)
O2 0.0168(13) 0.0391(17) 0.058(2) 0.0323(15) -0.0095(13) -0.0032(12)
C2 0.0199(18) 0.0239(19) 0.029(2) 0.0080(15) -0.0093(15) -0.0063(14)
C11 0.0173(16) 0.0176(16) 0.0161(16) -0.0034(13) -0.0083(13) 0.0005(13)
C24 0.0242(18) 0.0177(17) 0.0256(18) 0.0028(14) -0.0122(15) -0.0058(14)
C21 0.0184(17) 0.0179(17) 0.0167(16) -0.0012(13) -0.0059(13) -0.0010(13)
C25 0.0115(15) 0.0186(17) 0.0193(16) -0.0032(13) -0.0024(13) -0.0020(12)
C9 0.031(2) 0.0239(19) 0.0223(19) -0.0080(15) 0.0099(16) -0.0088(16)
C6 0.0197(17) 0.0146(16) 0.0158(16) -0.0062(13) -0.0045(13) -0.0006(13)
O8 0.0226(15) 0.101(3) 0.055(2) -0.063(2) -0.0219(14) 0.0265(16)
C5 0.0201(17) 0.0147(16) 0.0135(15) -0.0037(12) -0.0033(13) -0.0019(13)
C23 0.045(2) 0.0214(19) 0.031(2) 0.0033(16) -0.0255(18) -0.0084(17)
C10 0.0218(17) 0.0192(17) 0.0178(17) -0.0065(13) -0.0045(14) -0.0015(13)
C4 0.0196(17) 0.0170(16) 0.0170(16) -0.0051(13) -0.0073(13) 0.0000(13)
C14 0.0193(17) 0.0134(16) 0.0190(17) -0.0021(13) -0.0065(13) 0.0004(13)
C28 0.0171(17) 0.0182(17) 0.0186(17) -0.0036(13) -0.0036(13) 0.0012(13)
C18 0.0190(17) 0.0198(17) 0.0174(16) -0.0016(13) -0.0046(13) -0.0022(13)
C1 0.0190(17) 0.0168(16) 0.0209(17) -0.0001(13) -0.0089(14) -0.0009(13)
C13 0.0166(16) 0.0182(17) 0.0153(16) -0.0035(13) -0.0058(13) -0.0004(13)
C27 0.0161(16) 0.0204(17) 0.0179(17) -0.0011(13) -0.0035(13) -0.0030(13)
C32 0.0227(17) 0.0208(17) 0.0175(17) -0.0033(14) -0.0073(14) -0.0004(14)
C16 0.0192(18) 0.050(2) 0.0240(19) -0.0203(18) -0.0056(15) -0.0003(16)
C15 0.0148(16) 0.0253(18) 0.0206(17) -0.0069(14) -0.0023(13) -0.0008(13)
C17 0.0199(18) 0.046(2) 0.0252(19) -0.0179(17) -0.0101(15) -0.0016(16)
C8 0.030(2) 0.0189(18) 0.0257(19) -0.0064(15) 0.0027(16) -0.0087(15)
C3 0.0170(17) 0.0239(19) 0.031(2) 0.0075(15) -0.0076(15) -0.0071(14)
C35 0.0203(17) 0.0188(17) 0.0200(17) -0.0044(14) -0.0050(14) 0.0004(13)
C33 0.041(2) 0.0220(19) 0.026(2) 0.0017(15) -0.0103(17) -0.0025(16)
C38 0.0194(17) 0.0232(18) 0.0221(18) -0.0053(14) -0.0006(14) 0.0003(14)
C29 0.0229(18) 0.0221(18) 0.0175(17) -0.0058(14) -0.0069(14) 0.0023(14)
C22 0.041(2) 0.0208(18) 0.030(2) -0.0018(15) -0.0217(18) -0.0071(16)
C36 0.032(2) 0.0210(18) 0.0207(18) -0.0010(14) -0.0038(15) -0.0006(15)
C30 0.036(2) 0.030(2) 0.027(2) -0.0126(16) -0.0104(17) 0.0048(17)
C37 0.050(3) 0.026(2) 0.027(2) -0.0004(16) -0.0078(19) -0.0054(18)
C39 0.041(2) 0.032(2) 0.029(2) -0.0133(17) -0.0030(18) 0.0024(18)
C31 0.067(3) 0.045(3) 0.030(2) -0.020(2) -0.006(2) 0.003(2)
C34 0.048(3) 0.036(2) 0.032(2) 0.0005(18) -0.006(2) -0.004(2)
C40 0.062(3) 0.050(3) 0.031(2) -0.021(2) -0.006(2) 0.002(2)
C2D 0.054(4) 0.030(3) 0.033(3) 0.003(3) -0.008(3) -0.007(3)
C3D 0.112(8) 0.063(5) 0.047(4) -0.013(4) -0.044(5) 0.039(5)
C1D 0.033(3) 0.091(6) 0.026(3) -0.011(3) 0.006(3) -0.019(4)
C4B 0.065(3) 0.057(3) 0.133(6) 0.011(3) -0.060(4) -0.010(3)
C5B 0.051(4) 0.065(4) 0.119(6) 0.013(4) -0.061(4) -0.012(3)
C3B 0.062(4) 0.068(4) 0.141(7) 0.001(5) -0.072(5) -0.006(3)
C6B 0.069(4) 0.096(5) 0.121(7) 0.013(5) -0.070(5) -0.022(4)
C7B 0.069(5) 0.174(11) 0.105(7) -0.036(7) -0.063(5) 0.002(6)
C2B 0.093(7) 0.089(6) 0.211(13) -0.050(8) -0.102(8) 0.027(5)
O1B 0.079(6) 0.052(5) 0.123(8) 0.007(5) -0.048(6) 0.004(4)
C1B 0.099(7) 0.133(10) 0.218(15) -0.068(10) -0.117(9) 0.032(7)
O4B 0.065(3) 0.057(3) 0.133(6) 0.011(3) -0.060(4) -0.010(3)
O2C 0.062(10) 0.061(10) 0.066(10) 0.017(8) -0.048(8) -0.010(7)
C3F 0.106(15) 0.29(3) 0.23(3) -0.21(3) 0.102(16) -0.092(18)
C3C 0.057(11) 0.117(18) 0.047(10) 0.052(11) -0.025(9) -0.033(11)
C6C 0.036(9) 0.043(13) 0.092(15) 0.010(11) -0.045(10) -0.005(9)
C5C 0.025(8) 0.048(11) 0.093(15) 0.011(11) -0.016(8) -0.001(8)
O1C 0.091(9) 0.035(6) 0.113(11) 0.018(6) -0.049(8) -0.009(6)
C7C 0.044(10) 0.058(12) 0.077(13) -0.003(10) -0.038(9) -0.006(8)
C13C 0.060(12) 0.038(9) 0.097(15) 0.009(10) -0.061(12) -0.014(9)
O1F 0.199(11) 0.062(5) 0.043(4) 0.006(3) -0.003(5) 0.068(6)
C2F 0.170(16) 0.088(9) 0.047(7) 0.021(7) 0.015(8) 0.039(10)
C1F 0.093(9) 0.075(8) 0.091(9) 0.052(7) -0.005(7) 0.021(7)
C1C 0.038(10) 0.064(13) 0.079(14) 0.016(11) -0.039(10) -0.015(9)
C10C 0.12(3) 0.18(4) 0.27(6) 0.14(4) -0.18(4) -0.10(3)
C9C 0.063(14) 0.079(16) 0.12(2) 0.006(16) -0.055(15) 0.010(13)
C11C 0.053(13) 0.058(14) 0.12(2) 0.019(14) -0.056(14) -0.008(10)
C12C 0.064(15) 0.038(14) 0.16(3) 0.010(15) -0.07(2) -0.006(11)
C8C 0.035(10) 0.10(2) 0.063(14) 0.013(14) -0.039(10) 0.000(12)
O2D 0.100(17) 0.073(17) 0.037(10) -0.003(9) 0.015(8) -0.012(12)
C5E 0.047(5) 0.172(12) 0.093(8) -0.112(9) -0.042(6) 0.071(7)
C4E 0.127(10) 0.093(8) 0.049(6) -0.020(6) 0.061(6) -0.051(7)
C6E 0.145(12) 0.105(9) 0.154(12) -0.110(10) -0.120(11) 0.089(9)
O2E 0.087(5) 0.045(4) 0.034(3) 0.021(3) -0.043(3) -0.033(4)

loop_
_atom_type_symbol
_atom_type_description
_atom_type_scat_dispersion_real
_atom_type_scat_dispersion_imag
_atom_type_scat_source
C C 0.0033 0.0016 'International Tables Vol C Tables 4.2.6.8 and 6.1.1.4'
H H 0.0000 0.0000 'International Tables Vol C Tables 4.2.6.8 and 6.1.1.4'
O O 0.0106 0.0060 'International Tables Vol C Tables 4.2.6.8 and 6.1.1.4'

loop_
_geom_angle_atom_site_label_1
_geom_angle_atom_site_label_2
_geom_angle_atom_site_label_3
_geom_angle
_geom_angle_site_symmetry_1
_geom_angle_site_symmetry_3
C15 O7 H7 109.5 . .
C24 O12 H12 109.5 . .
C10 O6 H6 109.5 . .
C17 O9 H9 109.5 . .
C1 O1 H1 109.5 . .
C3 O3 H3 109.5 . .
C9 O5 H5 116.3 . .
C8 O4 H4 109.5 . .
C23 O11 H11 109.5 . .
C13 C12 C11 123.6(3) . .
C13 C12 H12A 118.2 . .
C11 C12 H12A 118.2 . .
C22 O10 H10 109.5 . .
C13 C7 C4 110.3(3) . .
C13 C7 C29 113.6(3) . .
C4 C7 C29 112.2(3) . .
C13 C7 H7A 106.7 . .
C4 C7 H7A 106.7 . .
C29 C7 H7A 106.7 . .
C25 C26 C27 122.9(3) . .
C25 C26 H26 118.6 . .
C27 C26 H26 118.6 . .
C20 C19 C18 123.5(3) . .
C20 C19 H19 118.3 . .
C18 C19 H19 118.3 . .
C19 C20 C15 117.5(3) . .
C19 C20 C14 121.4(3) . .
C15 C20 C14 121.1(3) . .
C2 O2 H2 109.5 . .
O2 C2 C1 120.9(3) . .
O2 C2 C3 119.7(3) . .
C1 C2 C3 119.4(3) . .
C10 C11 C12 117.3(3) . .
C10 C11 C14 119.8(3) . .
C12 C11 C14 123.0(3) . .
C23 C24 O12 119.0(3) . .
C23 C24 C25 120.9(3) . .
O12 C24 C25 120.0(3) . .
C18 C21 C27 111.0(3) . .
C18 C21 C35 112.5(3) . .
C27 C21 C35 113.5(3) . .
C18 C21 H21 106.4 . .
C27 C21 H21 106.4 . .
C35 C21 H21 106.4 . .
C24 C25 C26 117.6(3) . .
C24 C25 C28 120.2(3) . .
C26 C25 C28 122.2(3) . .
O5 C9 C8 119.4(3) . .
O5 C9 C10 120.1(3) . .
C8 C9 C10 120.5(3) . .
C5 C6 C1 117.5(3) . .
C5 C6 C28 121.5(3) . .
C1 C6 C28 121.0(3) . .
C16 O8 H8 109.5 . .
C6 C5 C4 123.3(3) . .
C6 C5 H5A 118.4 . .
C4 C5 H5A 118.4 . .
C24 C23 O11 120.6(3) . .
C24 C23 C22 120.3(3) . .
O11 C23 C22 119.1(3) . .
O6 C10 C9 118.5(3) . .
O6 C10 C11 120.8(3) . .
C9 C10 C11 120.7(3) . .
C3 C4 C5 117.4(3) . .
C3 C4 C7 120.5(3) . .
C5 C4 C7 122.1(3) . .
C11 C14 C20 111.0(3) . .
C11 C14 C32 114.0(3) . .
C20 C14 C32 111.8(3) . .
C11 C14 H14 106.5 . .
C20 C14 H14 106.5 . .
C32 C14 H14 106.5 . .
C6 C28 C25 111.0(3) . .
C6 C28 C38 112.9(3) . .
C25 C28 C38 113.0(3) . .
C6 C28 H28 106.4 . .
C25 C28 H28 106.4 . .
C38 C28 H28 106.4 . .
C19 C18 C17 117.2(3) . .
C19 C18 C21 121.8(3) . .
C17 C18 C21 120.9(3) . .
O1 C1 C2 116.2(3) . .
O1 C1 C6 122.7(3) . .
C2 C1 C6 121.1(3) . .
C12 C13 C8 116.9(3) . .
C12 C13 C7 122.4(3) . .
C8 C13 C7 120.6(3) . .
C22 C27 C26 117.6(3) . .
C22 C27 C21 119.4(3) . .
C26 C27 C21 123.0(3) . .
C33 C32 C14 111.6(3) . .
C33 C32 H32A 109.3 . .
C14 C32 H32A 109.3 . .
C33 C32 H32B 109.3 . .
C14 C32 H32B 109.3 . .
H32A C32 H32B 108.0 . .
O8 C16 C17 120.3(3) . .
O8 C16 C15 120.3(3) . .
C17 C16 C15 119.4(3) . .
O7 C15 C16 117.6(3) . .
O7 C15 C20 121.5(3) . .
C16 C15 C20 120.9(3) . .
O9 C17 C16 117.6(3) . .
O9 C17 C18 121.0(3) . .
C16 C17 C18 121.4(3) . .
O4 C8 C9 117.7(3) . .
O4 C8 C13 121.3(3) . .
C9 C8 C13 121.0(3) . .
O3 C3 C4 121.8(3) . .
O3 C3 C2 116.8(3) . .
C4 C3 C2 121.4(3) . .
C36 C35 C21 112.8(3) . .
C36 C35 H35A 109.0 . .
C21 C35 H35A 109.0 . .
C36 C35 H35B 109.0 . .
C21 C35 H35B 109.0 . .
H35A C35 H35B 107.8 . .
C34 C33 C32 112.4(3) . .
C34 C33 H33A 109.1 . .
C32 C33 H33A 109.1 . .
C34 C33 H33B 109.1 . .
C32 C33 H33B 109.1 . .
H33A C33 H33B 107.9 . .
C39 C38 C28 113.6(3) . .
C39 C38 H38A 108.9 . .
C28 C38 H38A 108.9 . .
C39 C38 H38B 108.9 . .
C28 C38 H38B 108.9 . .
H38A C38 H38B 107.7 . .
C30 C29 C7 113.2(3) . .
C30 C29 H29A 108.9 . .
C7 C29 H29A 108.9 . .
C30 C29 H29B 108.9 . .
C7 C29 H29B 108.9 . .
H29A C29 H29B 107.7 . .
O10 C22 C27 121.8(3) . .
O10 C22 C23 117.5(3) . .
C27 C22 C23 120.7(3) . .
C37 C36 C35 112.3(3) . .
C37 C36 H36A 109.1 . .
C35 C36 H36A 109.1 . .
C37 C36 H36B 109.1 . .
C35 C36 H36B 109.1 . .
H36A C36 H36B 107.9 . .
C29 C30 C31 111.6(3) . .
C29 C30 H30A 109.3 . .
C31 C30 H30A 109.3 . .
C29 C30 H30B 109.3 . .
C31 C30 H30B 109.3 . .
H30A C30 H30B 108.0 . .
C36 C37 H37A 109.5 . .
C36 C37 H37B 109.5 . .
H37A C37 H37B 109.5 . .
C36 C37 H37C 109.5 . .
H37A C37 H37C 109.5 . .
H37B C37 H37C 109.5 . .
C40 C39 C38 112.2(3) . .
C40 C39 H39A 109.2 . .
C38 C39 H39A 109.2 . .
C40 C39 H39B 109.2 . .
C38 C39 H39B 109.2 . .
H39A C39 H39B 107.9 . .
C30 C31 H31A 109.5 . .
C30 C31 H31B 109.5 . .
H31A C31 H31B 109.5 . .
C30 C31 H31C 109.5 . .
H31A C31 H31C 109.5 . .
H31B C31 H31C 109.5 . .
C33 C34 H34A 109.5 . .
C33 C34 H34B 109.5 . .
H34A C34 H34B 109.5 . .
C33 C34 H34C 109.5 . .
H34A C34 H34C 109.5 . .
H34B C34 H34C 109.5 . .
C39 C40 H40A 109.5 . .
C39 C40 H40B 109.5 . .
H40A C40 H40B 109.5 . .
C39 C40 H40C 109.5 . .
H40A C40 H40C 109.5 . .
H40B C40 H40C 109.5 . .
O1D C2D C3D 109.0(7) . .
O1D C2D C1D 104.6(7) . .
C3D C2D C1D 111.5(6) . .
C2D C3D H3D1 109.5 . .
C2D C3D H3D2 109.5 . .
H3D1 C3D H3D2 109.5 . .
C2D C3D H3D3 109.5 . .
H3D1 C3D H3D3 109.5 . .
H3D2 C3D H3D3 109.5 . .
C2D C1D H1D1 109.5 . .
C2D C1D H1D2 109.5 . .
H1D1 C1D H1D2 109.5 . .
C2D C1D H1D3 109.5 . .
H1D1 C1D H1D3 109.5 . .
H1D2 C1D H1D3 109.5 . .
O1B C4B C5B 131.4(8) . .
O1B C4B C3B 112.9(8) . .
C5B C4B C3B 115.4(6) . .
C4B C5B C3B 125.9(7) . 2_665
C4B C5B C6B 119.3(7) . .
C3B C5B C6B 114.7(9) 2_665 .
C2B C3B C5B 124.9(9) . 2_665
C2B C3B C4B 116.4(9) . .
C5B C3B C4B 118.7(8) 2_665 .
C7B C6B C5B 120.6(9) . .
C7B C6B H6B 119.7 . .
C5B C6B H6B 119.7 . .
C1B C7B C6B 121.0(11) 2_665 .
C1B C7B H7B 119.5 2_665 .
C6B C7B H7B 119.5 . .
C3B C2B C1B 118.0(10) . .
C3B C2B H2B 121.0 . .
C1B C2B H2B 121.0 . .
C7B C1B C2B 120.7(13) 2_665 .
C7B C1B H1B 119.6 2_665 .
C2B C1B H1B 119.6 . .
C1C O2C C13C 118.9(13) . .
C2F C3F H3F1 109.5 . .
C2F C3F H3F2 109.5 . .
H3F1 C3F H3F2 109.5 . .
C2F C3F H3F3 109.5 . .
H3F1 C3F H3F3 109.5 . .
H3F2 C3F H3F3 109.5 . .
C3C C4C C5C 111.0(12) . .
C3C C4C H4C 124.5 . .
C5C C4C H4C 124.5 . .
C2C C3C C4C 126.6(13) . .
C2C C3C H3C 116.7 . .
C4C C3C H3C 116.7 . .
C3C C2C C1C 118.0(14) . .
C3C C2C H2C 121.0 . .
C1C C2C H2C 121.0 . .
C1C C6C C5C 118.5(12) . .
C1C C6C C7C 119.0(12) . .
C5C C6C C7C 122.4(15) . .
C6C C5C C4C 122.9(13) . .
C6C C5C H5C 118.5 . .
C4C C5C H5C 118.5 . .
O1C C7C C8C 120.2(16) . .
O1C C7C C6C 122.7(15) . .
C8C C7C C6C 117.2(13) . .
O2C C13C C12C 115.6(14) . .
O2C C13C C8C 120.5(13) . .
C12C C13C C8C 123.9(12) . .
C3F C2F O1F 109.5(14) . .
C3F C2F C1F 127.4(17) . .
O1F C2F C1F 110.6(10) . .
C3F C2F H2F 101.8 . .
O1F C2F H2F 101.8 . .
C1F C2F H2F 101.8 . .
C2F C1F H1F1 109.5 . .
C2F C1F H1F2 109.5 . .
H1F1 C1F H1F2 109.5 . .
C2F C1F H1F3 109.5 . .
H1F1 C1F H1F3 109.5 . .
H1F2 C1F H1F3 109.5 . .
O2C C1C C6C 123.0(12) . .
O2C C1C C2C 115.7(15) . .
C6C C1C C2C 121.3(12) . .
C9C C10C C11C 121.8(14) . .
C9C C10C H10C 119.1 . .
C11C C10C H10C 119.1 . .
C10C C9C C8C 119.8(14) . .
C10C C9C H9C 120.1 . .
C8C C9C H9C 120.1 . .
C12C C11C C10C 118.5(13) . .
C12C C11C H11C 120.8 . .
C10C C11C H11C 120.8 . .
C13C C12C C11C 118.7(13) . .
C13C C12C H12C 120.7 . .
C11C C12C H12C 120.7 . .
C13C C8C C9C 116.6(12) . .
C13C C8C C7C 121.3(14) . .
C9C C8C C7C 121.7(17) . .
C15C O3C H13 109.5 . .
C15C C14C H14A 109.5 . .
C15C C14C H14B 109.5 . .
H14A C14C H14B 109.5 . .
C15C C14C H14C 109.5 . .
H14A C14C H14C 109.5 . .
H14B C14C H14C 109.5 . .
O3C C15C C14C 106.2(16) . .
O3C C15C H15C 113.7 . .
C14C C15C H15C 113.7 . .
O2D C5D C6D 104.9(19) . .
O2D C5D C4D 101(3) . .
C6D C5D C4D 112(3) . .
O2D C5D H5D 112.8 . .
C6D C5D H5D 112.8 . .
C4D C5D H5D 112.8 . .
C5D O2D H2D 109.5 . .
C5D C6D H6D1 109.5 . .
C5D C6D H6D2 109.5 . .
H6D1 C6D H6D2 109.5 . .
C5D C6D H6D3 109.5 . .
H6D1 C6D H6D3 109.5 . .
H6D2 C6D H6D3 109.5 . .
C5F O2F H2F1 109.5 . .
C5F C6F H6F1 109.5 . .
C5F C6F H6F2 109.5 . .
H6F1 C6F H6F2 109.5 . .
C5F C6F H6F3 109.5 . .
H6F1 C6F H6F3 109.5 . .
H6F2 C6F H6F3 109.5 . .
C5F C4F H4F1 109.5 . .
C5F C4F H4F2 109.5 . .
H4F1 C4F H4F2 109.5 . .
C5F C4F H4F3 109.5 . .
H4F1 C4F H4F3 109.5 . .
H4F2 C4F H4F3 109.5 . .
O2F C5F C4F 114.2(18) . .
O2F C5F C6F 99.6(15) . .
C4F C5F C6F 109.4(16) . .
O2F C5F H5F 111.0 . .
C4F C5F H5F 111.0 . .
C6F C5F H5F 111.0 . .
O2E C5E C6E 110.1(13) . .
O2E C5E C4E 103.5(9) . .
C6E C5E C4E 113.7(9) . .
O2E C5E H5E 109.8 . .
C6E C5E H5E 109.8 . .
C4E C5E H5E 109.8 . .
C2E C1E H1E1 109.5 . .
C2E C1E H1E2 109.5 . .
H1E1 C1E H1E2 109.5 . .
C2E C1E H1E3 109.5 . .
H1E1 C1E H1E3 109.5 . .
H1E2 C1E H1E3 109.5 . .
C2E C3E H3E1 109.5 . .
C2E C3E H3E2 109.5 . .
H3E1 C3E H3E2 109.5 . .
C2E C3E H3E3 109.5 . .
H3E1 C3E H3E3 109.5 . .
H3E2 C3E H3E3 109.5 . .
C3E C2E C1E 109(3) . .
C3E C2E O1E 91.6(12) . .
C1E C2E O1E 88.1(18) . .
C3E C2E H2E 120.3 . .
C1E C2E H2E 120.3 . .
O1E C2E H2E 120.3 . .
C5E C4E H4E1 109.5 . .
C5E C4E H4E2 109.5 . .
H4E1 C4E H4E2 109.5 . .
C5E C4E H4E3 109.5 . .
H4E1 C4E H4E3 109.5 . .
H4E2 C4E H4E3 109.5 . .
C5E C6E H6E1 109.5 . .
C5E C6E H6E2 109.5 . .
H6E1 C6E H6E2 109.5 . .
C5E C6E H6E3 109.5 . .
H6E1 C6E H6E3 109.5 . .
H6E2 C6E H6E3 109.5 . .
C5E O2E H2E1 109.5 . .
C5D C4D H4D1 109.5 . .
C5D C4D H4D2 109.5 . .
H4D1 C4D H4D2 109.5 . .
C5D C4D H4D3 109.5 . .
H4D1 C4D H4D3 109.5 . .
H4D2 C4D H4D3 109.5 . .

loop_
_geom_bond_atom_site_label_1
_geom_bond_atom_site_label_2
_geom_bond_distance
_geom_bond_site_symmetry_2
O7 C15 1.387(4) .
O7 H7 0.8400 .
O12 C24 1.380(4) .
O12 H12 0.8400 .
O6 C10 1.373(4) .
O6 H6 0.8400 .
O9 C17 1.385(4) .
O9 H9 0.8398 .
O1 C1 1.384(4) .
O1 H1 0.8400 .
O3 C3 1.385(4) .
O3 H3 0.8400 .
O5 C9 1.382(4) .
O5 H5 0.8989 .
O4 C8 1.378(4) .
O4 H4 0.8400 .
O11 C23 1.378(5) .
O11 H11 0.8400 .
C12 C13 1.393(5) .
C12 C11 1.396(5) .
C12 H12A 0.9500 .
O10 C22 1.376(5) .
O10 H10 0.8400 .
C7 C13 1.519(5) .
C7 C4 1.533(5) .
C7 C29 1.539(5) .
C7 H7A 1.0000 .
C26 C25 1.396(5) .
C26 C27 1.398(5) .
C26 H26 0.9500 .
C19 C20 1.386(5) .
C19 C18 1.390(5) .
C19 H19 0.9500 .
C20 C15 1.395(5) .
C20 C14 1.530(5) .
O2 C2 1.359(4) .
O2 H2 0.8400 .
C2 C1 1.386(5) .
C2 C3 1.400(5) .
C11 C10 1.390(5) .
C11 C14 1.520(5) .
C24 C23 1.377(5) .
C24 C25 1.396(5) .
C21 C18 1.524(5) .
C21 C27 1.526(5) .
C21 C35 1.536(5) .
C21 H21 1.0000 .
C25 C28 1.530(5) .
C9 C8 1.385(5) .
C9 C10 1.387(5) .
C6 C5 1.390(5) .
C6 C1 1.400(5) .
C6 C28 1.528(5) .
O8 C16 1.356(5) .
O8 H8 0.8400 .
C5 C4 1.394(5) .
C5 H5A 0.9500 .
C23 C22 1.398(5) .
C4 C3 1.388(5) .
C14 C32 1.533(5) .
C14 H14 1.0000 .
C28 C38 1.531(5) .
C28 H28 1.0000 .
C18 C17 1.392(5) .
C13 C8 1.395(5) .
C27 C22 1.389(5) .
C32 C33 1.527(5) .
C32 H32A 0.9900 .
C32 H32B 0.9900 .
C16 C17 1.389(5) .
C16 C15 1.394(5) .
C35 C36 1.527(5) .
C35 H35A 0.9900 .
C35 H35B 0.9900 .
C33 C34 1.512(6) .
C33 H33A 0.9900 .
C33 H33B 0.9900 .
C38 C39 1.528(5) .
C38 H38A 0.9900 .
C38 H38B 0.9900 .
C29 C30 1.520(5) .
C29 H29A 0.9900 .
C29 H29B 0.9900 .
C36 C37 1.521(5) .
C36 H36A 0.9900 .
C36 H36B 0.9900 .
C30 C31 1.525(6) .
C30 H30A 0.9900 .
C30 H30B 0.9900 .
C37 H37A 0.9800 .
C37 H37B 0.9800 .
C37 H37C 0.9800 .
C39 C40 1.517(6) .
C39 H39A 0.9900 .
C39 H39B 0.9900 .
C31 H31A 0.9800 .
C31 H31B 0.9800 .
C31 H31C 0.9800 .
C34 H34A 0.9800 .
C34 H34B 0.9800 .
C34 H34C 0.9800 .
C40 H40A 0.9800 .
C40 H40B 0.9800 .
C40 H40C 0.9800 .
O1D C2D 1.420(10) .
O1D H1D 0.8400 .
C2D C3D 1.515(11) .
C2D C1D 1.590(10) .
C3D H3D1 0.9800 .
C3D H3D2 0.9800 .
C3D H3D3 0.9800 .
C1D H1D1 0.9800 .
C1D H1D2 0.9800 .
C1D H1D3 0.9800 .
C4B O1B 1.249(10) .
C4B C5B 1.364(10) .
C4B C3B 1.465(10) .
C5B C3B 1.398(10) 2_665
C5B C6B 1.435(11) .
C3B C2B 1.374(14) .
C3B C5B 1.398(10) 2_665
C6B C7B 1.392(13) .
C6B H6B 0.9500 .
C7B C1B 1.364(14) 2_665
C7B H7B 0.9500 .
C2B C1B 1.388(16) .
C2B H2B 0.9500 .
C1B C7B 1.364(14) 2_665
C1B H1B 0.9500 .
O2C C1C 1.363(15) .
O2C C13C 1.368(15) .
C3F C2F 1.357(17) .
C3F H3F1 0.9800 .
C3F H3F2 0.9800 .
C3F H3F3 0.9800 .
C4C C3C 1.40(2) .
C4C C5C 1.50(2) .
C4C H4C 0.9500 .
C3C C2C 1.370(17) .
C3C H3C 0.9500 .
C2C C1C 1.402(15) .
C2C H2C 0.9500 .
C6C C1C 1.376(19) .
C6C C5C 1.389(16) .
C6C C7C 1.418(16) .
C5C H5C 0.9500 .
O1C C7C 1.269(16) .
C7C C8C 1.408(16) .
C13C C12C 1.374(16) .
C13C C8C 1.38(2) .
O1F C2F 1.438(14) .
O1F H1F 0.8400 .
C2F C1F 1.464(15) .
C2F H2F 1.0000 .
C1F H1F1 0.9800 .
C1F H1F2 0.9800 .
C1F H1F3 0.9800 .
C10C C9C 1.374(17) .
C10C C11C 1.387(16) .
C10C H10C 0.9500 .
C9C C8C 1.397(16) .
C9C H9C 0.9500 .
C11C C12C 1.385(16) .
C11C H11C 0.9500 .
C12C H12C 0.9500 .
O3C C15C 1.476(18) .
O3C H13 0.8400 .
C14C C15C 1.498(19) .
C14C H14A 0.9800 .
C14C H14B 0.9800 .
C14C H14C 0.9800 .
C15C H15C 1.0000 .
C5D O2D 1.45(2) .
C5D C6D 1.47(2) .
C5D C4D 1.54(3) .
C5D H5D 1.0000 .
O2D H2D 0.8400 .
C6D H6D1 0.9800 .
C6D H6D2 0.9800 .
C6D H6D3 0.9800 .
O2F C5F 1.27(2) .
O2F H2F1 0.8400 .
C6F C5F 1.63(2) .
C6F H6F1 0.9800 .
C6F H6F2 0.9800 .
C6F H6F3 0.9800 .
C4F C5F 1.40(3) .
C4F H4F1 0.9800 .
C4F H4F2 0.9800 .
C4F H4F3 0.9800 .
C5F H5F 1.0000 .
O1E C2E 1.838(18) .
O1E H1E 0.8400 .
C5E O2E 1.293(12) .
C5E C6E 1.533(17) .
C5E C4E 1.578(17) .
C5E H5E 1.0000 .
C1E C2E 1.53(3) .
C1E H1E1 0.9800 .
C1E H1E2 0.9800 .
C1E H1E3 0.9800 .
C3E C2E 1.47(2) .
C3E H3E1 0.9800 .
C3E H3E2 0.9800 .
C3E H3E3 0.9800 .
C2E H2E 1.0000 .
C4E H4E1 0.9800 .
C4E H4E2 0.9800 .
C4E H4E3 0.9800 .
C6E H6E1 0.9800 .
C6E H6E2 0.9800 .
C6E H6E3 0.9800 .
O2E H2E1 0.8400 .
C4D H4D1 0.9800 .
C4D H4D2 0.9800 .
C4D H4D3 0.9800 .

loop_
_geom_torsion_atom_site_label_1
_geom_torsion_atom_site_label_2
_geom_torsion_atom_site_label_3
_geom_torsion_atom_site_label_4
_geom_torsion
_geom_torsion_site_symmetry_1
_geom_torsion_site_symmetry_4
C18 C19 C20 C15 -2.5(5) . .
C18 C19 C20 C14 177.4(3) . .
C13 C12 C11 C10 0.1(5) . .
C13 C12 C11 C14 179.7(3) . .
C23 C24 C25 C26 -0.6(5) . .
O12 C24 C25 C26 179.6(3) . .
C23 C24 C25 C28 -178.1(3) . .
O12 C24 C25 C28 2.0(5) . .
C27 C26 C25 C24 0.2(5) . .
C27 C26 C25 C28 177.7(3) . .
C1 C6 C5 C4 -1.6(5) . .
C28 C6 C5 C4 178.2(3) . .
O12 C24 C23 O11 -0.8(6) . .
C25 C24 C23 O11 179.4(4) . .
O12 C24 C23 C22 -178.8(4) . .
C25 C24 C23 C22 1.4(6) . .
O5 C9 C10 O6 -0.6(6) . .
C8 C9 C10 O6 -179.8(4) . .
O5 C9 C10 C11 179.9(4) . .
C8 C9 C10 C11 0.8(6) . .
C12 C11 C10 O6 180.0(3) . .
C14 C11 C10 O6 0.4(5) . .
C12 C11 C10 C9 -0.6(5) . .
C14 C11 C10 C9 179.9(3) . .
C6 C5 C4 C3 1.5(5) . .
C6 C5 C4 C7 -178.7(3) . .
C13 C7 C4 C3 94.6(4) . .
C29 C7 C4 C3 -137.6(3) . .
C13 C7 C4 C5 -85.3(4) . .
C29 C7 C4 C5 42.5(4) . .
C10 C11 C14 C20 87.5(4) . .
C12 C11 C14 C20 -92.1(4) . .
C10 C11 C14 C32 -145.2(3) . .
C12 C11 C14 C32 35.2(4) . .
C19 C20 C14 C11 82.6(4) . .
C15 C20 C14 C11 -97.5(4) . .
C19 C20 C14 C32 -45.9(4) . .
C15 C20 C14 C32 133.9(3) . .
C5 C6 C28 C25 84.3(4) . .
C1 C6 C28 C25 -95.9(4) . .
C5 C6 C28 C38 -43.8(4) . .
C1 C6 C28 C38 136.0(3) . .
C24 C25 C28 C6 86.8(4) . .
C26 C25 C28 C6 -90.7(4) . .
C24 C25 C28 C38 -145.2(3) . .
C26 C25 C28 C38 37.4(4) . .
C20 C19 C18 C17 2.0(5) . .
C20 C19 C18 C21 -177.6(3) . .
C27 C21 C18 C19 -82.9(4) . .
C35 C21 C18 C19 45.5(4) . .
C27 C21 C18 C17 97.6(4) . .
C35 C21 C18 C17 -134.0(4) . .
O2 C2 C1 O1 0.4(6) . .
C3 C2 C1 O1 178.9(3) . .
O2 C2 C1 C6 -179.3(4) . .
C3 C2 C1 C6 -0.8(6) . .
C5 C6 C1 O1 -178.5(3) . .
C28 C6 C1 O1 1.7(5) . .
C5 C6 C1 C2 1.2(5) . .
C28 C6 C1 C2 -178.6(3) . .
C11 C12 C13 C8 0.2(5) . .
C11 C12 C13 C7 -178.4(3) . .
C4 C7 C13 C12 91.6(4) . .
C29 C7 C13 C12 -35.4(4) . .
C4 C7 C13 C8 -86.9(4) . .
C29 C7 C13 C8 146.1(3) . .
C25 C26 C27 C22 -0.5(5) . .
C25 C26 C27 C21 -178.7(3) . .
C18 C21 C27 C22 -85.6(4) . .
C35 C21 C27 C22 146.6(3) . .
C18 C21 C27 C26 92.5(4) . .
C35 C21 C27 C26 -35.3(4) . .
C11 C14 C32 C33 164.0(3) . .
C20 C14 C32 C33 -69.1(4) . .
O8 C16 C15 O7 0.0(6) . .
C17 C16 C15 O7 177.5(3) . .
O8 C16 C15 C20 -179.8(4) . .
C17 C16 C15 C20 -2.3(6) . .
C19 C20 C15 O7 -177.2(3) . .
C14 C20 C15 O7 2.9(5) . .
C19 C20 C15 C16 2.7(5) . .
C14 C20 C15 C16 -177.2(3) . .
O8 C16 C17 O9 -0.2(6) . .
C15 C16 C17 O9 -177.7(4) . .
O8 C16 C17 C18 179.3(4) . .
C15 C16 C17 C18 1.7(6) . .
C19 C18 C17 O9 177.9(3) . .
C21 C18 C17 O9 -2.6(6) . .
C19 C18 C17 C16 -1.5(6) . .
C21 C18 C17 C16 178.0(4) . .
O5 C9 C8 O4 -0.3(6) . .
C10 C9 C8 O4 178.9(4) . .
O5 C9 C8 C13 -179.7(4) . .
C10 C9 C8 C13 -0.5(6) . .
C12 C13 C8 O4 -179.4(4) . .
C7 C13 C8 O4 -0.8(6) . .
C12 C13 C8 C9 0.0(6) . .
C7 C13 C8 C9 178.6(3) . .
C5 C4 C3 O3 177.8(3) . .
C7 C4 C3 O3 -2.1(6) . .
C5 C4 C3 C2 -1.0(6) . .
C7 C4 C3 C2 179.2(3) . .
O2 C2 C3 O3 0.4(6) . .
C1 C2 C3 O3 -178.2(4) . .
O2 C2 C3 C4 179.2(4) . .
C1 C2 C3 C4 0.7(6) . .
C18 C21 C35 C36 57.7(4) . .
C27 C21 C35 C36 -175.2(3) . .
C14 C32 C33 C34 171.2(3) . .
C6 C28 C38 C39 -62.8(4) . .
C25 C28 C38 C39 170.2(3) . .
C13 C7 C29 C30 -172.0(3) . .
C4 C7 C29 C30 62.0(4) . .
C26 C27 C22 O10 -179.2(4) . .
C21 C27 C22 O10 -1.0(6) . .
C26 C27 C22 C23 1.3(6) . .
C21 C27 C22 C23 179.5(3) . .
C24 C23 C22 O10 178.7(4) . .
O11 C23 C22 O10 0.7(6) . .
C24 C23 C22 C27 -1.7(6) . .
O11 C23 C22 C27 -179.8(4) . .
C21 C35 C36 C37 -179.7(3) . .
C7 C29 C30 C31 -175.6(3) . .
C28 C38 C39 C40 -178.9(4) . .
O1B C4B C5B C3B -174.0(7) . 2_665
C3B C4B C5B C3B -1.3(9) . 2_665
O1B C4B C5B C6B 8.4(10) . .
C3B C4B C5B C6B -179.0(5) . .
O1B C4B C3B C2B -4.2(9) . .
C5B C4B C3B C2B -178.3(6) . .
O1B C4B C3B C5B 175.3(6) . 2_665
C5B C4B C3B C5B 1.2(8) . 2_665
C4B C5B C6B C7B 177.9(6) . .
C3B C5B C6B C7B 0.0(8) 2_665 .
C5B C6B C7B C1B -1.4(10) . 2_665
C5B C3B C2B C1B -2.0(11) 2_665 .
C4B C3B C2B C1B 177.4(6) . .
C3B C2B C1B C7B 3.4(12) . 2_665
C5C C4C C3C C2C 4(3) . .
C4C C3C C2C C1C 7(4) . .
C1C C6C C5C C4C 10(3) . .
C7C C6C C5C C4C -167.4(15) . .
C3C C4C C5C C6C -12(2) . .
C1C C6C C7C O1C -179.2(16) . .
C5C C6C C7C O1C -2(3) . .
C1C C6C C7C C8C 0(3) . .
C5C C6C C7C C8C 177.3(18) . .
C1C O2C C13C C12C -178.9(17) . .
C1C O2C C13C C8C 3(3) . .
C13C O2C C1C C6C 0(3) . .
C13C O2C C1C C2C 179.1(17) . .
C5C C6C C1C O2C -178.6(16) . .
C7C C6C C1C O2C -1(3) . .
C5C C6C C1C C2C 2(3) . .
C7C C6C C1C C2C 179.4(18) . .
C3C C2C C1C O2C 170.4(18) . .
C3C C2C C1C C6C -10(3) . .
C11C C10C C9C C8C 10(3) . .
C9C C10C C11C C12C -6(3) . .
O2C C13C C12C C11C -178.5(18) . .
C8C C13C C12C C11C -1(3) . .
C10C C11C C12C C13C 1(3) . .
O2C C13C C8C C9C -177.8(16) . .
C12C C13C C8C C9C 4(3) . .
O2C C13C C8C C7C -4(3) . .
C12C C13C C8C C7C 177.8(19) . .
C10C C9C C8C C13C -9(3) . .
C10C C9C C8C C7C 177.7(19) . .
O1C C7C C8C C13C -178.0(16) . .
C6C C7C C8C C13C 3(3) . .
O1C C7C C8C C9C -5(3) . .
C6C C7C C8C C9C 175.8(18) . .
